data_7716290
loop_
_publ_author_name
'Regueiro, Alejandro'
'Garc&#xed;a-L&#xf3;pez, V&#xed;ctor'
'Forment-Aliaga, Alicia'
'Clemente-Le&#xf3;n, Miguel'

_publ_section_title
;
 Chiral spin-crossover complexes based on an enantiopure Schiff base
 ligand with three chiral carbon centers.
;
_journal_issue 25
_journal_name_full 'Dalton transactions (Cambridge, England : 2003)'
_journal_page_first 10637
_journal_page_last 10643
_journal_paper_doi 10.1039/d4dt00924j
_journal_volume 53
_journal_year 2024
_chemical_formula_moiety 'C23 H26 Fe N6 O S2'
_chemical_formula_sum 'C23 H26 Fe N6 O S2'
_chemical_formula_weight 522.47
_space_group_crystal_system monoclinic
_space_group_IT_number 4
_space_group_name_Hall 'P 2yb'
_space_group_name_H-M_alt 'P 1 21 1'
_atom_sites_solution_hydrogens geom
_atom_sites_solution_primary dual
_audit_creation_date 2023-02-14
_audit_creation_method
;
Olex2 1.2
(compiled May 18 2018 14:05:52 for OlexSys, GUI svn.r5506)
;
_audit_update_record
;
2024-05-02 deposited with the CCDC.	2024-06-03 downloaded from the CCDC.
;
_cell_angle_alpha 90
_cell_angle_beta 96.448(3)
_cell_angle_gamma 90
_cell_formula_units_Z 2
_cell_length_a 8.9966(4)
_cell_length_b 14.6464(6)
_cell_length_c 9.7359(3)
_cell_measurement_reflns_used 2741
_cell_measurement_temperature 299.95(10)
_cell_measurement_theta_max 21.7460
_cell_measurement_theta_min 3.2300
_cell_volume 1274.76(9)
_computing_cell_refinement 'CrysAlisPro 1.171.41.109a (Rigaku OD, 2021)'
_computing_data_collection 'CrysAlisPro 1.171.41.109a (Rigaku OD, 2021)'
_computing_data_reduction 'CrysAlisPro 1.171.41.109a (Rigaku OD, 2021)'
_computing_molecular_graphics 'Olex2 (Dolomanov et al., 2009)'
_computing_publication_material 'Olex2 (Dolomanov et al., 2009)'
_computing_structure_refinement 'ShelXL (Sheldrick, 2015)'
_computing_structure_solution 'ShelXT (Sheldrick, 2015)'
_diffrn_ambient_environment air
_diffrn_ambient_temperature 299.95(10)
_diffrn_detector 'CCD plate'
_diffrn_detector_area_resol_mean 16.0267
_diffrn_detector_type Sapphire3
_diffrn_measured_fraction_theta_full 0.998
_diffrn_measured_fraction_theta_max 0.904
_diffrn_measurement_details
;
List of Runs (angles in degrees, time in seconds):

  # Type    Start    End  Width  t~exp~   \w     \q     \k     \f   Frames
#--------------------------------------------------------------------------
  1  \w    -95.00  28.00   1.00    5.00    --  -21.11 -19.00 -60.00  123
  2  \w    -53.00  21.00   1.00    5.00    --  -21.11  77.00 -30.00   74
  3  \w    -24.00  46.00   1.00    5.00    --  -21.11  57.00 120.00   70
  4  \w    -10.00  42.00   1.00    5.00    --   21.90  77.00-150.00   52
  5  \w     14.00  79.00   1.00    5.00    --   21.90  57.00 120.00   65
  6  \w    -10.00  42.00   1.00    5.00    --   21.90  77.00 -30.00   52
  7  \w    -10.00  16.00   1.00    5.00    --   21.90  77.00 150.00   26
;
_diffrn_measurement_device 'four-circle diffractometer'
_diffrn_measurement_device_type 'SuperNova, Single source at offset/far, Sapphire3'
_diffrn_measurement_method '\w scans'
_diffrn_orient_matrix_type 'CrysAlisPro convention (1999,Acta A55,543-557)'
_diffrn_orient_matrix_UB_11 0.0783557000
_diffrn_orient_matrix_UB_12 0.0059644000
_diffrn_orient_matrix_UB_13 0.0025447000
_diffrn_orient_matrix_UB_21 -0.0098311000
_diffrn_orient_matrix_UB_22 0.0481275000
_diffrn_orient_matrix_UB_23 -0.0021712000
_diffrn_orient_matrix_UB_31 0.0058450000
_diffrn_orient_matrix_UB_32 0.0012686000
_diffrn_orient_matrix_UB_33 0.0732546000
_diffrn_radiation_monochromator mirror
_diffrn_radiation_probe x-ray
_diffrn_radiation_type MoK\a
_diffrn_radiation_wavelength 0.71073
_diffrn_reflns_av_R_equivalents 0.0393
_diffrn_reflns_av_unetI/netI 0.0868
_diffrn_reflns_Laue_measured_fraction_full 0.998
_diffrn_reflns_Laue_measured_fraction_max 0.904
_diffrn_reflns_limit_h_max 11
_diffrn_reflns_limit_h_min -12
_diffrn_reflns_limit_k_max 20
_diffrn_reflns_limit_k_min -20
_diffrn_reflns_limit_l_max 13
_diffrn_reflns_limit_l_min -13
_diffrn_reflns_number 12358
_diffrn_reflns_point_group_measured_fraction_full 0.998
_diffrn_reflns_point_group_measured_fraction_max 0.877
_diffrn_reflns_theta_full 25.242
_diffrn_reflns_theta_max 29.855
_diffrn_reflns_theta_min 2.924
_diffrn_source 'micro-focus sealed X-ray tube'
_diffrn_source_type 'SuperNova (Mo) X-ray Source'
_exptl_absorpt_coefficient_mu 0.782
_exptl_absorpt_correction_T_max 1.00000
_exptl_absorpt_correction_T_min 0.48245
_exptl_absorpt_correction_type multi-scan
_exptl_absorpt_process_details
;
CrysAlisPro 1.171.41.109a (Rigaku Oxford Diffraction, 2021)
Empirical absorption correction using spherical harmonics,
implemented in SCALE3 ABSPACK scaling algorithm.
;
_exptl_crystal_colour brown
_exptl_crystal_colour_primary brown
_exptl_crystal_density_diffrn 1.361
_exptl_crystal_description prism
_exptl_crystal_F_000 544
_exptl_crystal_size_max 0.79
_exptl_crystal_size_mid 0.21
_exptl_crystal_size_min 0.08
_refine_diff_density_max 0.300
_refine_diff_density_min -0.237
_refine_diff_density_rms 0.045
_refine_ls_abs_structure_details
;
 Flack x determined using 1011 quotients [(I+)-(I-)]/[(I+)+(I-)]
 (Parsons, Flack and Wagner, Acta Cryst. B69 (2013) 249-259).
;
_refine_ls_abs_structure_Flack -0.017(14)
_refine_ls_extinction_method none
_refine_ls_goodness_of_fit_ref 1.012
_refine_ls_hydrogen_treatment constr
_refine_ls_matrix_type full
_refine_ls_number_parameters 292
_refine_ls_number_reflns 6456
_refine_ls_number_restraints 1
_refine_ls_restrained_S_all 1.012
_refine_ls_R_factor_all 0.1337
_refine_ls_R_factor_gt 0.0562
_refine_ls_shift/su_max 0.000
_refine_ls_shift/su_mean 0.000
_refine_ls_structure_factor_coef Fsqd
_refine_ls_weighting_details 'w=1/[\s^2^(Fo^2^)+(0.0331P)^2^] where P=(Fo^2^+2Fc^2^)/3'
_refine_ls_weighting_scheme calc
_refine_ls_wR_factor_gt 0.0895
_refine_ls_wR_factor_ref 0.1213
_reflns_Friedel_coverage 0.872
_reflns_Friedel_fraction_full 0.998
_reflns_Friedel_fraction_max 0.848
_reflns_number_gt 3274
_reflns_number_total 6456
_reflns_threshold_expression 'I > 2\s(I)'
_cod_data_source_file d4dt00924j2.cif
_cod_data_source_block agrmos_01sa_vt_5_300_00_auto
_cod_depositor_comments 'Adding full bibliography for 7716275--7716292.cif.'
_cod_database_code 7716290
_shelx_shelxl_version_number 2018/1
_shelx_space_group_comment
;
The symmetry employed for this shelxl refinement is uniquely defined
by the following loop, which should always be used as a source of
symmetry information in preference to the above space-group names.
They are only intended as comments.
;
_shelx_estimated_absorpt_t_max 0.940
_shelx_estimated_absorpt_t_min 0.577
_reflns_odcompleteness_completeness 90.38
_reflns_odcompleteness_iscentric 1
_reflns_odcompleteness_theta 29.79
_olex2_refinement_description
;
1. Fixed Uiso
 At 1.2 times of:
  All C(H) groups, All C(H,H) groups, All N(H) groups
 At 1.5 times of:
  All C(H,H,H) groups
2. Others
 Fixed Sof: N007(0.5) C00M(0.5) H00M(0.5) C00P(0.5) C00Q(0.5) H00Q(0.5)
 C00U(0.5) H00U(0.5) C00V(0.5) H00V(0.5) C00X(0.5) H00Y(0.5) C1(0.5) H1(0.5)
 N2(0.5) C3(0.5) H3(0.5) C4(0.5) C6(0.5) H6(0.5) C9(0.5) H9(0.5) C13(0.5)
 H13(0.5)
3.a Ternary CH refined with riding coordinates:
 N004(H004), C00D(H00D), C00E(H00E), C00H(H00H)
3.b Secondary CH2 refined with riding coordinates:
 C00G(H00A,H00B), C00J(H00C,H00F), C00L(H00G,H00I), C00N(H00J,H00L), C00R(H00N,
 H00P)
3.c Aromatic/amide H refined with riding coordinates:
 C00K(H00K), C00M(H00M), C00O(H00O), C00Q(H00Q), C00S(H00S), C00T(H00T),
 C00U(H00U), C00V(H00V), C00X(H00Y), C1(H1), C3(H3), C6(H6), C9(H9), C13(H13)
3.d Idealised Me refined as rotating group:
 C00W(H00R,H00W,H00X)
;
_olex2_submission_special_instructions 'No special instructions were received'
_oxdiff_exptl_absorpt_empirical_details
;
Empirical correction (ABSPACK) includes:
- Absorption correction using spherical harmonics
- Frame scaling
;
_oxdiff_exptl_absorpt_empirical_full_max 1.703
_oxdiff_exptl_absorpt_empirical_full_min 0.572

loop_
_space_group_symop_operation_xyz
'x, y, z'
'-x, y+1/2, -z'

loop_
_atom_site_label
_atom_site_type_symbol
_atom_site_fract_x
_atom_site_fract_y
_atom_site_fract_z
_atom_site_U_iso_or_equiv
_atom_site_adp_type
_atom_site_occupancy
_atom_site_site_symmetry_order
_atom_site_calc_flag
_atom_site_refinement_flags_posn
_atom_site_refinement_flags_adp
_atom_site_refinement_flags_occupancy
_atom_site_disorder_assembly
_atom_site_disorder_group
Fe01 Fe 0.45166(10) 0.50096(7) 0.31418(8) 0.0622(3) Uani 1 1 d . . . . .
S002 S 0.7841(2) 0.40923(18) 0.71979(19) 0.0932(7) Uani 1 1 d . . . . .
S003 S 0.2909(3) 0.18772(16) 0.2537(2) 0.1115(9) Uani 1 1 d . . . . .
N004 N 0.6437(5) 0.5410(3) 0.1968(4) 0.0503(12) Uani 1 1 d . . . . .
H004 H 0.735870 0.514109 0.242810 0.060 Uiso 1 1 calc R . . . .
N005 N 0.3562(6) 0.5228(4) 0.0953(5) 0.0610(14) Uani 1 1 d . . . . .
N006 N 0.4871(6) 0.6424(4) 0.3609(5) 0.0621(15) Uani 1 1 d . . . . .
N007 N 0.2487(13) 0.5631(12) 0.4132(13) 0.046(3) Uiso 0.5 1 d . . P A 1
N008 N 0.5953(7) 0.4662(4) 0.4911(6) 0.0735(18) Uani 1 1 d . . . . .
O009 O 0.8956(8) 0.4253(5) 0.1453(9) 0.139(3) Uani 1 1 d . . . . .
C00A C 0.6726(8) 0.4426(5) 0.5874(7) 0.0623(18) Uani 1 1 d . . . . .
C00B C 0.8049(11) 0.3716(7) 0.1027(9) 0.091(3) Uani 1 1 d . . . . .
C00C C 0.4527(7) 0.5199(4) 0.0015(6) 0.0587(17) Uani 1 1 d . . . . .
C00D C 0.6306(7) 0.6797(5) 0.3332(5) 0.0562(16) Uani 1 1 d . . . . .
H00D H 0.706818 0.654292 0.402614 0.067 Uiso 1 1 calc R . . . .
C00E C 0.6614(7) 0.6426(4) 0.1942(6) 0.0551(15) Uani 1 1 d . . . . .
H00E H 0.585105 0.667104 0.124058 0.066 Uiso 1 1 calc R . . . .
N00F N 0.3770(8) 0.3681(5) 0.2900(6) 0.095(2) Uani 1 1 d . . . . .
C00G C 0.8300(10) 0.7767(6) 0.1643(8) 0.092(3) Uani 1 1 d . . . . .
H00A H 0.930428 0.793830 0.147184 0.110 Uiso 1 1 calc R . . . .
H00B H 0.760186 0.804412 0.093126 0.110 Uiso 1 1 calc R . . . .
C00H C 0.6149(6) 0.5025(5) 0.0560(5) 0.0568(14) Uani 1 1 d . . . . .
H00H H 0.680285 0.532171 -0.004536 0.068 Uiso 1 1 calc R . . . .
C00I C 0.3424(9) 0.2929(6) 0.2736(7) 0.074(2) Uani 1 1 d . . . . .
C00J C 0.7999(9) 0.8114(5) 0.3025(7) 0.083(2) Uani 1 1 d . . . . .
H00C H 0.807460 0.877471 0.303366 0.100 Uiso 1 1 calc R . . . .
H00F H 0.875441 0.787770 0.372403 0.100 Uiso 1 1 calc R . . . .
C00K C 0.4076(9) 0.5279(5) -0.1373(6) 0.079(2) Uani 1 1 d . . . . .
H00K H 0.477042 0.527694 -0.201201 0.095 Uiso 1 1 calc R . . . .
C00L C 0.6443(8) 0.3993(5) 0.0591(7) 0.073(2) Uani 1 1 d . . . . .
H00G H 0.581240 0.371332 0.121825 0.087 Uiso 1 1 calc R . . . .
H00I H 0.614293 0.374848 -0.032451 0.087 Uiso 1 1 calc R . . . .
C00M C 0.403(2) 0.6964(13) 0.4271(19) 0.059(5) Uiso 0.5 1 d . . P A 1
H00M H 0.429365 0.755515 0.455024 0.070 Uiso 0.5 1 calc R . P A 1
C00N C 0.6480(9) 0.7841(5) 0.3377(7) 0.073(2) Uani 1 1 d . . . . .
H00J H 0.571689 0.811736 0.272483 0.088 Uiso 1 1 calc R . . . .
H00L H 0.634344 0.806123 0.429445 0.088 Uiso 1 1 calc R . . . .
C00O C 0.2111(8) 0.5312(5) 0.0510(7) 0.079(2) Uani 1 1 d . . . . .
H00O H 0.142825 0.533174 0.115921 0.095 Uiso 1 1 calc R . . . .
C00P C 0.2639(16) 0.6527(10) 0.4514(13) 0.045(4) Uiso 0.5 1 d . . P A 1
C00Q C 0.0134(16) 0.5499(14) 0.4953(14) 0.048(3) Uiso 0.5 1 d . . P A 1
H00Q H -0.070778 0.514988 0.506174 0.058 Uiso 0.5 1 calc R . P A 1
C00R C 0.8140(8) 0.6732(5) 0.1574(7) 0.073(2) Uani 1 1 d . . . . .
H00N H 0.826929 0.652472 0.064838 0.088 Uiso 1 1 calc R . . . .
H00P H 0.891811 0.645404 0.220974 0.088 Uiso 1 1 calc R . . . .
C00S C 0.1586(10) 0.5370(6) -0.0869(9) 0.092(3) Uani 1 1 d . . . . .
H00S H 0.056657 0.541429 -0.115394 0.110 Uiso 1 1 calc R . . . .
C00T C 0.2587(11) 0.5362(5) -0.1794(8) 0.092(3) Uani 1 1 d . . . . .
H00T H 0.226041 0.541429 -0.273120 0.110 Uiso 1 1 calc R . . . .
C00U C 0.1295(15) 0.5156(10) 0.4348(12) 0.048(3) Uiso 0.5 1 d . . P A 1
H00U H 0.124698 0.454842 0.406873 0.058 Uiso 0.5 1 calc R . P A 1
C00V C 0.0267(17) 0.6452(12) 0.5431(14) 0.063(4) Uiso 0.5 1 d . . P A 1
H00V H -0.048127 0.672132 0.587875 0.076 Uiso 0.5 1 calc R . P A 1
C00W C 0.8410(13) 0.2744(7) 0.0845(11) 0.147(4) Uani 1 1 d . . . . .
H00R H 0.941223 0.262548 0.125672 0.220 Uiso 1 1 calc GR . . . .
H00W H 0.833104 0.260194 -0.012272 0.220 Uiso 1 1 calc GR . . . .
H00X H 0.772313 0.237136 0.128418 0.220 Uiso 1 1 calc GR . . . .
C00X C 0.1564(17) 0.6946(12) 0.5192(14) 0.065(4) Uiso 0.5 1 d . . P A 1
H00Y H 0.168861 0.754697 0.548971 0.078 Uiso 0.5 1 calc R . P A 1
C1 C 0.015(2) 0.5049(16) 0.4690(16) 0.089(6) Uiso 0.5 1 d . . P A 2
H1 H -0.063912 0.465832 0.480015 0.107 Uiso 0.5 1 calc R . P A 2
N2 N 0.2540(14) 0.5293(9) 0.3931(12) 0.060(4) Uiso 0.5 1 d . . P A 2
C3 C 0.0096(16) 0.5970(14) 0.5175(15) 0.053(4) Uiso 0.5 1 d . . P A 2
H3 H -0.069395 0.618058 0.562681 0.064 Uiso 0.5 1 calc R . P A 2
C4 C 0.2464(19) 0.6171(16) 0.4348(17) 0.061(5) Uiso 0.5 1 d . . P A 2
C6 C 0.137(2) 0.4722(12) 0.4054(17) 0.074(5) Uiso 0.5 1 d . . P A 2
H6 H 0.137239 0.412622 0.372262 0.089 Uiso 0.5 1 calc R . P A 2
C9 C 0.125(2) 0.6518(15) 0.4940(18) 0.087(5) Uiso 0.5 1 d . . P A 2
H9 H 0.123717 0.713208 0.517876 0.104 Uiso 0.5 1 calc R . P A 2
C13 C 0.380(2) 0.6725(14) 0.414(2) 0.068(7) Uiso 0.5 1 d . . P A 2
H13 H 0.383019 0.733182 0.442212 0.082 Uiso 0.5 1 calc R . P A 2

loop_
_atom_site_aniso_label
_atom_site_aniso_U_11
_atom_site_aniso_U_22
_atom_site_aniso_U_33
_atom_site_aniso_U_23
_atom_site_aniso_U_13
_atom_site_aniso_U_12
Fe01 0.0554(5) 0.0775(6) 0.0526(4) 0.0109(5) 0.0007(3) -0.0119(6)
S002 0.0764(14) 0.1268(19) 0.0726(12) 0.0263(13) -0.0090(9) 0.0037(14)
S003 0.153(2) 0.0788(16) 0.1058(16) -0.0112(14) 0.0264(16) -0.0127(17)
N004 0.052(3) 0.052(3) 0.046(2) -0.004(2) -0.001(2) 0.000(2)
N005 0.057(3) 0.066(4) 0.056(3) 0.011(3) -0.010(2) -0.010(3)
N006 0.059(3) 0.080(4) 0.049(3) 0.006(3) 0.011(2) 0.005(3)
N008 0.075(4) 0.081(5) 0.061(3) 0.015(3) -0.006(3) -0.014(3)
O009 0.075(5) 0.117(6) 0.220(8) -0.040(6) -0.007(5) 0.013(4)
C00A 0.054(4) 0.069(5) 0.065(4) 0.001(4) 0.014(3) -0.011(3)
C00B 0.081(6) 0.089(7) 0.105(6) -0.013(5) 0.015(5) 0.010(6)
C00C 0.071(4) 0.053(4) 0.050(3) 0.000(3) -0.005(3) -0.016(4)
C00D 0.055(4) 0.061(4) 0.051(3) 0.001(3) -0.002(3) 0.001(3)
C00E 0.055(4) 0.059(4) 0.052(3) 0.002(3) 0.007(3) -0.007(3)
N00F 0.104(5) 0.094(6) 0.081(4) 0.023(4) -0.014(4) -0.039(5)
C00G 0.097(6) 0.083(6) 0.097(6) -0.006(5) 0.019(5) -0.037(5)
C00H 0.066(4) 0.058(4) 0.047(3) -0.006(4) 0.011(3) -0.008(4)
C00I 0.077(5) 0.090(6) 0.055(4) 0.012(4) 0.008(4) -0.016(5)
C00J 0.098(6) 0.060(5) 0.089(5) 0.001(4) -0.006(4) -0.015(5)
C00K 0.104(6) 0.078(6) 0.053(4) 0.001(4) -0.004(4) -0.008(5)
C00L 0.090(6) 0.060(5) 0.068(4) -0.010(4) 0.008(4) -0.002(4)
C00N 0.086(6) 0.061(5) 0.071(4) -0.006(4) -0.001(4) -0.004(4)
C00O 0.064(5) 0.092(6) 0.076(4) 0.019(4) -0.013(3) -0.011(4)
C00R 0.061(4) 0.088(6) 0.072(4) -0.001(4) 0.013(3) -0.014(4)
C00S 0.078(6) 0.090(6) 0.097(6) 0.014(5) -0.036(5) -0.011(5)
C00T 0.120(7) 0.078(6) 0.067(5) 0.010(4) -0.034(5) -0.014(5)
C00W 0.163(11) 0.093(7) 0.187(11) 0.000(8) 0.033(8) 0.043(8)

loop_
_atom_type_symbol
_atom_type_description
_atom_type_scat_dispersion_real
_atom_type_scat_dispersion_imag
_atom_type_scat_source
C C 0.0033 0.0016 'International Tables Vol C Tables 4.2.6.8 and 6.1.1.4'
H H 0.0000 0.0000 'International Tables Vol C Tables 4.2.6.8 and 6.1.1.4'
Fe Fe 0.3463 0.8444 'International Tables Vol C Tables 4.2.6.8 and 6.1.1.4'
N N 0.0061 0.0033 'International Tables Vol C Tables 4.2.6.8 and 6.1.1.4'
O O 0.0106 0.0060 'International Tables Vol C Tables 4.2.6.8 and 6.1.1.4'
S S 0.1246 0.1234 'International Tables Vol C Tables 4.2.6.8 and 6.1.1.4'

loop_
_geom_angle_atom_site_label_1
_geom_angle_atom_site_label_2
_geom_angle_atom_site_label_3
_geom_angle
_geom_angle_site_symmetry_1
_geom_angle_site_symmetry_3
_geom_angle_publ_flag
N004 Fe01 N007 141.7(4) . . ?
N005 Fe01 N004 73.31(18) . . ?
N005 Fe01 N007 95.9(3) . . ?
N006 Fe01 N004 75.56(18) . . ?
N006 Fe01 N005 95.53(19) . . ?
N006 Fe01 N007 69.0(4) . . ?
N008 Fe01 N004 92.46(19) . . ?
N008 Fe01 N005 162.9(2) . . ?
N008 Fe01 N006 89.8(2) . . ?
N008 Fe01 N007 101.1(3) . . ?
N00F Fe01 N004 116.5(2) . . ?
N00F Fe01 N005 86.6(2) . . ?
N00F Fe01 N006 167.8(3) . . ?
N00F Fe01 N007 98.9(4) . . ?
N00F Fe01 N008 91.6(2) . . ?
N2 Fe01 N004 151.7(4) . . ?
N2 Fe01 N005 94.1(3) . . ?
N2 Fe01 N006 80.8(4) . . ?
N2 Fe01 N008 102.8(4) . . ?
N2 Fe01 N00F 87.1(4) . . ?
C00E N004 Fe01 110.9(3) . . ?
C00H N004 Fe01 107.8(3) . . ?
C00H N004 C00E 111.8(5) . . ?
C00C N005 Fe01 116.2(4) . . ?
C00C N005 C00O 118.1(5) . . ?
C00O N005 Fe01 125.5(4) . . ?
C00D N006 Fe01 116.0(4) . . ?
C00M N006 Fe01 127.4(10) . . ?
C00M N006 C00D 116.0(10) . . ?
C13 N006 Fe01 109.5(11) . . ?
C13 N006 C00D 134.3(12) . . ?
C00P N007 Fe01 115.2(8) . . ?
C00U N007 Fe01 123.2(12) . . ?
C00U N007 C00P 121.5(14) . . ?
C00A N008 Fe01 176.6(6) . . ?
N008 C00A S002 178.6(7) . . ?
O009 C00B C00L 121.5(8) . . ?
O009 C00B C00W 122.3(10) . . ?
C00W C00B C00L 116.2(9) . . ?
N005 C00C C00H 116.2(5) . . ?
N005 C00C C00K 122.0(6) . . ?
C00K C00C C00H 121.7(6) . . ?
N006 C00D C00E 106.6(5) . . ?
N006 C00D C00N 117.2(6) . . ?
C00E C00D C00N 110.8(5) . . ?
N004 C00E C00D 108.1(5) . . ?
N004 C00E C00R 113.3(6) . . ?
C00D C00E C00R 111.4(5) . . ?
C00I N00F Fe01 176.3(8) . . ?
C00J C00G C00R 110.7(6) . . ?
N004 C00H C00C 108.8(5) . . ?
N004 C00H C00L 110.2(5) . . ?
C00C C00H C00L 109.2(6) . . ?
N00F C00I S003 178.5(8) . . ?
C00G C00J C00N 112.2(6) . . ?
C00T C00K C00C 118.5(7) . . ?
C00B C00L C00H 115.2(6) . . ?
N006 C00M C00P 111.8(15) . . ?
C00J C00N C00D 110.5(6) . . ?
N005 C00O C00S 122.5(7) . . ?
N007 C00P C00M 116.2(13) . . ?
N007 C00P C00X 120.3(14) . . ?
C00X C00P C00M 123.3(14) . . ?
C00U C00Q C00V 116.8(14) . . ?
C00E C00R C00G 111.4(6) . . ?
C00T C00S C00O 118.1(7) . . ?
C00S C00T C00K 120.7(7) . . ?
N007 C00U C00Q 123.8(15) . . ?
C00X C00V C00Q 118.2(14) . . ?
C00P C00X C00V 119.3(15) . . ?
C6 C1 C3 121.9(18) . . ?
C4 N2 Fe01 112.3(10) . . ?
C4 N2 C6 119.5(14) . . ?
C6 N2 Fe01 128.2(11) . . ?
C9 C3 C1 116.5(17) . . ?
N2 C4 C9 122.9(18) . . ?
N2 C4 C13 114.2(16) . . ?
C9 C4 C13 123(2) . . ?
N2 C6 C1 118.6(17) . . ?
C3 C9 C4 121(2) . . ?
N006 C13 C4 123.3(18) . . ?

loop_
_geom_bond_atom_site_label_1
_geom_bond_atom_site_label_2
_geom_bond_distance
_geom_bond_site_symmetry_2
_geom_bond_publ_flag
Fe01 N004 2.253(5) . ?
Fe01 N005 2.229(4) . ?
Fe01 N006 2.138(6) . ?
Fe01 N007 2.343(14) . ?
Fe01 N008 2.097(6) . ?
Fe01 N00F 2.063(7) . ?
Fe01 N2 2.058(12) . ?
S002 C00A 1.617(8) . ?
S003 C00I 1.613(9) . ?
N004 C00E 1.497(7) . ?
N004 C00H 1.478(6) . ?
N005 C00C 1.329(7) . ?
N005 C00O 1.334(8) . ?
N006 C00D 1.454(7) . ?
N006 C00M 1.313(19) . ?
N006 C13 1.22(2) . ?
N007 C00P 1.37(2) . ?
N007 C00U 1.315(17) . ?
N008 C00A 1.155(8) . ?
O009 C00B 1.175(10) . ?
C00B C00L 1.515(11) . ?
C00B C00W 1.476(12) . ?
C00C C00H 1.517(8) . ?
C00C C00K 1.372(8) . ?
C00D C00E 1.513(8) . ?
C00D C00N 1.537(9) . ?
C00E C00R 1.524(9) . ?
N00F C00I 1.152(9) . ?
C00G C00J 1.491(9) . ?
C00G C00R 1.525(10) . ?
C00H C00L 1.534(10) . ?
C00J C00N 1.501(9) . ?
C00K C00T 1.361(10) . ?
C00M C00P 1.45(3) . ?
C00O C00S 1.376(9) . ?
C00P C00X 1.374(19) . ?
C00Q C00U 1.35(2) . ?
C00Q C00V 1.47(2) . ?
C00S C00T 1.343(11) . ?
C00V C00X 1.41(2) . ?
C1 C3 1.43(2) . ?
C1 C6 1.40(2) . ?
N2 C4 1.35(2) . ?
N2 C6 1.36(2) . ?
C3 C9 1.36(2) . ?
C4 C9 1.38(2) . ?
C4 C13 1.49(3) . ?
